data_4306458
loop_
_publ_author_name
'Mathias U. Kramer'
'Dominique Robert'
'Stefan Arndt'
'Peter M. Zeimentz'
'Thomas P. Spaniol'
'Ahmed Yahia'
'Laurent Maron'
'Odile Eisenstein'
'Jun Okuda'

_publ_contact_author_address
;
        Institute for Inorganic Chemistry
        RWTH Aachen University
        Landoltweg 1
        D-52074 Aachen
        Germany
;
_publ_contact_author_email jun.okuda@ac.rwth-aachen.de
_publ_contact_author_fax '0049 241 8092644'
_publ_contact_author_name 'Jun Okuda'
_publ_contact_author_phone '0049 241 8094645'
_publ_section_title
;
Cationic Methyl Complexes of the Rare-Earth Metals: An Experimental and
Computational Study on Synthesis, Structure, and Reactivity
;
_journal_name_full 'Inorganic Chemistry'
_journal_page_first 9265
_journal_page_last 9278
_journal_paper_doi 10.1021/ic801259n
_journal_volume 47
_journal_year 2008
_chemical_formula_sum 'C29 H71 Li3 O5 Y2'
_chemical_formula_weight 698.50
_chemical_name_systematic
;

 ?

;
_space_group_IT_number 41
_symmetry_cell_setting orthorhombic
_symmetry_space_group_name_Hall 'A 2 -2ab'
_symmetry_space_group_name_H-M 'A b a 2'
_atom_sites_solution_hydrogens geom
_atom_sites_solution_primary direct
_atom_sites_solution_secondary difmap
_audit_creation_method SHELXL-97
_cell_angle_alpha 90.00
_cell_angle_beta 90.00
_cell_angle_gamma 90.00
_cell_formula_units_Z 4
_cell_length_a 15.681(3)
_cell_length_b 16.058(3)
_cell_length_c 16.549(5)
_cell_measurement_reflns_used 2398
_cell_measurement_temperature 143(2)
_cell_measurement_theta_max 21.27
_cell_measurement_theta_min 2.19
_cell_volume 4167.1(17)
_computing_cell_refinement 'Bruker SMART'
_computing_data_collection 'Bruker SMART'
_computing_data_reduction 'Bruker SAINT'
_computing_molecular_graphics 'ORTEP-III (Farrugia, 1999)'
_computing_structure_refinement 'SHELXL-97 (Sheldrick, 1997)'
_computing_structure_solution 'SHELXS-86 (Sheldrick, 1986)'
_diffrn_ambient_temperature 143(2)
_diffrn_measured_fraction_theta_full 0.853
_diffrn_measured_fraction_theta_max 0.853
_diffrn_measurement_device_type 'CCD area detector'
_diffrn_measurement_method 'omega scans'
_diffrn_radiation_monochromator graphite
_diffrn_radiation_source 'fine-focus sealed tube'
_diffrn_radiation_type MoK\a
_diffrn_radiation_wavelength 0.71073
_diffrn_reflns_av_R_equivalents 0.0679
_diffrn_reflns_av_sigmaI/netI 0.1073
_diffrn_reflns_limit_h_max 13
_diffrn_reflns_limit_h_min -21
_diffrn_reflns_limit_k_max 20
_diffrn_reflns_limit_k_min -18
_diffrn_reflns_limit_l_max 20
_diffrn_reflns_limit_l_min -19
_diffrn_reflns_number 13801
_diffrn_reflns_theta_full 29.08
_diffrn_reflns_theta_max 29.08
_diffrn_reflns_theta_min 2.19
_exptl_absorpt_coefficient_mu 2.798
_exptl_absorpt_correction_T_max 0.4338
_exptl_absorpt_correction_T_min 0.2030
_exptl_absorpt_correction_type multi-scan
_exptl_absorpt_process_details 'Bruker SADABS'
_exptl_crystal_colour colourless
_exptl_crystal_density_diffrn 1.113
_exptl_crystal_density_method 'not measured'
_exptl_crystal_description fragment
_exptl_crystal_F_000 1488
_exptl_crystal_size_max 0.75
_exptl_crystal_size_mid 0.40
_exptl_crystal_size_min 0.30
_refine_diff_density_max 0.600
_refine_diff_density_min -0.543
_refine_diff_density_rms 0.081
_refine_ls_abs_structure_details 'Flack H D (1983), Acta Cryst. A39, 876-881'
_refine_ls_abs_structure_Flack -0.002(14)
_refine_ls_extinction_method none
_refine_ls_goodness_of_fit_ref 1.007
_refine_ls_hydrogen_treatment noref
_refine_ls_matrix_type full
_refine_ls_number_parameters 180
_refine_ls_number_reflns 4639
_refine_ls_number_restraints 1
_refine_ls_restrained_S_all 1.007
_refine_ls_R_factor_all 0.1185
_refine_ls_R_factor_gt 0.0519
_refine_ls_shift/su_max 0.001
_refine_ls_shift/su_mean 0.000
_refine_ls_structure_factor_coef Fsqd
_refine_ls_weighting_details 'calc w=1/[\s^2^(Fo^2^)+(0.0528P)^2^+0.0000P] where P=(Fo^2^+2Fc^2^)/3'
_refine_ls_weighting_scheme calc
_refine_ls_wR_factor_gt 0.1029
_refine_ls_wR_factor_ref 0.1241
_reflns_number_gt 2730
_reflns_number_total 4639
_reflns_threshold_expression >2sigma(I)
_cod_data_source_file ic801259n_si_002_02.cif
_cod_data_source_block 1'-Y
_cod_database_code 4306458

loop_
_symmetry_equiv_pos_as_xyz
'x, y, z'
'-x, -y, z'
'-x+1/2, y+1/2, z'
'x+1/2, -y+1/2, z'
'x, y+1/2, z+1/2'
'-x, -y+1/2, z+1/2'
'-x+1/2, y+1, z+1/2'
'x+1/2, -y+1, z+1/2'

loop_
_atom_site_label
_atom_site_type_symbol
_atom_site_fract_x
_atom_site_fract_y
_atom_site_fract_z
_atom_site_U_iso_or_equiv
_atom_site_adp_type
_atom_site_occupancy
_atom_site_symmetry_multiplicity
_atom_site_calc_flag
_atom_site_refinement_flags
_atom_site_disorder_assembly
_atom_site_disorder_group
Y Y 0.43677(2) -0.41665(3) -0.00249(6) 0.03847(15) Uani 1 1 d . . .
Li1 Li 0.3536(6) -0.3083(6) 0.1281(7) 0.056(3) Uani 1 1 d . . .
Li2 Li 0.5000 -0.5000 -0.1606(13) 0.080(7) Uani 1 2 d S . .
O1 O 0.3746(2) -0.3356(3) 0.2466(3) 0.0593(11) Uani 1 1 d . . .
O2 O 0.2728(3) -0.2160(3) 0.1328(3) 0.0711(13) Uani 1 1 d . . .
O3 O 0.5000 -0.5000 -0.2855(4) 0.081(2) Uani 1 2 d S . .
C1 C 0.4055(4) -0.3734(4) -0.1491(4) 0.0601(18) Uani 1 1 d . . .
H1A H 0.3617 -0.4101 -0.1718 0.090 Uiso 1 1 calc R . .
H1B H 0.4578 -0.3780 -0.1813 0.090 Uiso 1 1 calc R . .
H1C H 0.3852 -0.3157 -0.1501 0.090 Uiso 1 1 calc R . .
C2 C 0.5000 -0.5000 0.1211(6) 0.054(3) Uani 1 2 d S . .
H2A H 0.5588 -0.4970 0.1408 0.081 Uiso 0.50 1 d PR . .
H2B H 0.4733 -0.5513 0.1408 0.081 Uiso 0.50 1 d PR . .
H2C H 0.4679 -0.4517 0.1408 0.081 Uiso 0.50 1 d PR . .
C3 C 0.4141(3) -0.5692(3) -0.0670(4) 0.0439(14) Uani 1 1 d . . .
H3A H 0.4205 -0.6281 -0.0527 0.066 Uiso 1 1 d R . .
H3B H 0.4251 -0.5620 -0.1249 0.066 Uiso 1 1 d R . .
H3C H 0.3560 -0.5509 -0.0546 0.066 Uiso 1 1 d R . .
C4 C 0.4730(4) -0.2800(4) 0.0632(4) 0.0589(17) Uani 1 1 d . . .
H4A H 0.4914 -0.2402 0.0218 0.088 Uiso 1 1 calc R . .
H4B H 0.5191 -0.2883 0.1023 0.088 Uiso 1 1 calc R . .
H4C H 0.4226 -0.2582 0.0911 0.088 Uiso 1 1 calc R . .
C5 C 0.2973(4) -0.4186(4) 0.0593(4) 0.0580(16) Uani 1 1 d . . .
H5A H 0.2896 -0.3681 0.0918 0.087 Uiso 1 1 calc R . .
H5B H 0.2921 -0.4677 0.0941 0.087 Uiso 1 1 calc R . .
H5C H 0.2535 -0.4207 0.0171 0.087 Uiso 1 1 calc R . .
C6 C 0.3375(5) -0.4046(6) 0.2909(6) 0.108(3) Uani 1 1 d . . .
H6A H 0.3373 -0.4550 0.2565 0.129 Uiso 1 1 calc R . .
H6B H 0.2777 -0.3913 0.3052 0.129 Uiso 1 1 calc R . .
C7 C 0.3876(8) -0.4209(8) 0.3662(7) 0.145(5) Uani 1 1 d . . .
H7A H 0.3558 -0.4029 0.4148 0.173 Uiso 1 1 calc R . .
H7B H 0.4017 -0.4808 0.3714 0.173 Uiso 1 1 calc R . .
C8 C 0.4652(10) -0.3707(7) 0.3549(8) 0.154(5) Uani 1 1 d . . .
H8A H 0.5122 -0.4052 0.3331 0.185 Uiso 1 1 calc R . .
H8B H 0.4837 -0.3457 0.4067 0.185 Uiso 1 1 calc R . .
C9 C 0.4404(6) -0.3047(5) 0.2960(5) 0.088(3) Uani 1 1 d . . .
H9A H 0.4207 -0.2544 0.3252 0.106 Uiso 1 1 calc R . .
H9B H 0.4901 -0.2891 0.2624 0.106 Uiso 1 1 calc R . .
C10 C 0.2329(6) -0.1861(6) 0.0595(5) 0.097(3) Uani 1 1 d . . .
H10A H 0.2142 -0.1281 0.0691 0.116 Uiso 1 1 calc R . .
H10B H 0.1809 -0.2198 0.0501 0.116 Uiso 1 1 calc R . .
C11 C 0.2838(5) -0.1874(6) -0.0151(6) 0.109(3) Uani 1 1 d . . .
H11A H 0.3438 -0.1766 -0.0020 0.163 Uiso 1 1 calc R . .
H11B H 0.2629 -0.1443 -0.0520 0.163 Uiso 1 1 calc R . .
H11C H 0.2787 -0.2421 -0.0409 0.163 Uiso 1 1 calc R . .
C12 C 0.2205(9) -0.2141(10) 0.2069(6) 0.181(7) Uani 1 1 d . . .
H12A H 0.1704 -0.2497 0.1955 0.217 Uiso 1 1 calc R . .
H12B H 0.2543 -0.2438 0.2484 0.217 Uiso 1 1 calc R . .
C13 C 0.1906(7) -0.1483(7) 0.2425(6) 0.136(4) Uani 1 1 d . . .
H13A H 0.2380 -0.1127 0.2597 0.204 Uiso 1 1 calc R . .
H13B H 0.1572 -0.1650 0.2898 0.204 Uiso 1 1 calc R . .
H13C H 0.1541 -0.1175 0.2048 0.204 Uiso 1 1 calc R . .
C14 C 0.4307(7) -0.5195(9) -0.3369(5) 0.138(4) Uani 1 1 d . . .
H14A H 0.3810 -0.4841 -0.3238 0.165 Uiso 1 1 calc R . .
H14B H 0.4140 -0.5786 -0.3300 0.165 Uiso 1 1 calc R . .
C15 C 0.4596(16) -0.504(4) -0.4224(8) 0.29(2) Uani 1 1 d . . .
H15A H 0.4428 -0.5511 -0.4574 0.345 Uiso 1 1 calc R . .
H15B H 0.4327 -0.4527 -0.4436 0.345 Uiso 1 1 calc R . .

loop_
_atom_site_aniso_label
_atom_site_aniso_U_11
_atom_site_aniso_U_22
_atom_site_aniso_U_33
_atom_site_aniso_U_23
_atom_site_aniso_U_13
_atom_site_aniso_U_12
Y 0.0293(2) 0.0372(2) 0.0489(3) 0.0043(5) -0.0020(5) 0.0028(2)
Li1 0.046(6) 0.060(7) 0.063(7) 0.002(6) 0.003(5) 0.006(5)
Li2 0.043(10) 0.115(17) 0.082(14) 0.000 0.000 -0.036(10)
O1 0.045(2) 0.065(3) 0.068(3) 0.010(2) -0.006(3) 0.006(2)
O2 0.062(3) 0.081(3) 0.070(3) 0.011(3) 0.004(3) 0.040(2)
O3 0.061(4) 0.131(6) 0.051(4) 0.000 0.000 0.012(4)
C1 0.046(3) 0.061(4) 0.073(5) 0.016(4) -0.018(3) 0.007(3)
C2 0.044(6) 0.050(6) 0.068(7) 0.000 0.000 0.015(4)
C3 0.030(3) 0.051(4) 0.050(3) 0.003(3) 0.000(2) -0.002(2)
C4 0.042(3) 0.048(4) 0.087(5) 0.005(4) 0.009(3) 0.000(3)
C5 0.038(3) 0.058(4) 0.079(4) 0.004(4) 0.003(3) 0.005(3)
C6 0.063(5) 0.158(9) 0.103(7) 0.054(6) 0.005(5) -0.011(5)
C7 0.129(10) 0.184(14) 0.121(10) 0.063(9) 0.037(8) 0.002(8)
C8 0.225(14) 0.107(9) 0.131(9) 0.000(8) -0.111(10) -0.006(9)
C9 0.130(8) 0.065(5) 0.070(5) -0.007(4) -0.018(5) 0.002(5)
C10 0.093(6) 0.116(7) 0.082(6) 0.019(5) -0.008(5) 0.059(5)
C11 0.083(5) 0.157(8) 0.086(7) 0.030(7) 0.022(6) 0.069(5)
C12 0.212(13) 0.254(16) 0.076(7) 0.029(8) 0.027(7) 0.170(13)
C13 0.147(9) 0.167(11) 0.094(7) 0.026(7) 0.043(7) 0.097(8)
C14 0.143(10) 0.202(13) 0.069(6) -0.027(7) -0.035(6) -0.020(8)
C15 0.47(7) 0.30(2) 0.094(8) 0.00(2) -0.103(19) 0.04(6)

loop_
_atom_type_symbol
_atom_type_description
_atom_type_scat_dispersion_real
_atom_type_scat_dispersion_imag
_atom_type_scat_source
C C 0.0033 0.0016 'International Tables Vol C Tables 4.2.6.8 and 6.1.1.4'
H H 0.0000 0.0000 'International Tables Vol C Tables 4.2.6.8 and 6.1.1.4'
Li Li -0.0003 0.0001 'International Tables Vol C Tables 4.2.6.8 and 6.1.1.4'
O O 0.0106 0.0060 'International Tables Vol C Tables 4.2.6.8 and 6.1.1.4'
Y Y -2.7962 3.5667 'International Tables Vol C Tables 4.2.6.8 and 6.1.1.4'

loop_
_geom_angle_atom_site_label_1
_geom_angle_atom_site_label_2
_geom_angle_atom_site_label_3
_geom_angle
_geom_angle_site_symmetry_1
_geom_angle_site_symmetry_3
_geom_angle_publ_flag
C5 Y C4 91.9(2) . . ?
C5 Y C1 103.3(2) . . ?
C4 Y C1 102.4(2) . . ?
C5 Y C3 174.2(2) . 2_645 ?
C4 Y C3 92.93(19) . 2_645 ?
C1 Y C3 78.8(2) . 2_645 ?
C5 Y C2 90.32(18) . . ?
C4 Y C2 91.30(19) . . ?
C1 Y C2 160.1(2) . . ?
C3 Y C2 86.31(17) 2_645 . ?
C5 Y C3 92.1(2) . . ?
C4 Y C3 173.86(19) . . ?
C1 Y C3 81.2(2) . . ?
C3 Y C3 82.8(2) 2_645 . ?
C2 Y C3 84.00(16) . . ?
C5 Y Li1 47.4(3) . . ?
C4 Y Li1 45.2(2) . . ?
C1 Y Li1 115.5(2) . . ?
C3 Y Li1 136.6(2) 2_645 . ?
C2 Y Li1 84.3(2) . . ?
C3 Y Li1 137.6(2) . . ?
C5 Y Li2 129.88(18) . . ?
C4 Y Li2 132.01(17) . . ?
C1 Y Li2 51.8(3) . . ?
C3 Y Li2 47.42(16) 2_645 . ?
C2 Y Li2 108.4(3) . . ?
C3 Y Li2 46.83(16) . . ?
Li1 Y Li2 167.3(3) . . ?
C5 Y Y 121.93(15) . 2_645 ?
C4 Y Y 124.54(15) . 2_645 ?
C1 Y Y 109.29(15) . 2_645 ?
C3 Y Y 52.41(13) 2_645 2_645 ?
C2 Y Y 50.84(13) . 2_645 ?
C3 Y Y 49.32(12) . 2_645 ?
Li1 Y Y 135.18(19) . 2_645 ?
Li2 Y Y 57.5(2) . 2_645 ?
C5 Y H2C 76.8 . . ?
C4 Y H2C 75.0 . . ?
C1 Y H2C 177.4 . . ?
C3 Y H2C 101.4 2_645 . ?
C2 Y H2C 21.8 . . ?
C3 Y H2C 101.4 . . ?
Li1 Y H2C 62.6 . . ?
Li2 Y H2C 130.1 . . ?
Y Y H2C 72.6 2_645 . ?
O2 Li1 O1 103.3(5) . . ?
O2 Li1 Y 137.3(5) . . ?
O1 Li1 Y 119.2(4) . . ?
O3 Li2 C3 131.6(4) . 2_645 ?
O3 Li2 C3 131.6(4) . . ?
C3 Li2 C3 96.9(8) 2_645 . ?
O3 Li2 C1 94.3(5) . 2_645 ?
C3 Li2 C1 89.7(4) 2_645 2_645 ?
C3 Li2 C1 84.6(4) . 2_645 ?
O3 Li2 Y 147.5(2) . . ?
C3 Li2 Y 54.5(4) 2_645 . ?
C3 Li2 Y 57.4(4) . . ?
C1 Li2 Y 118.2(7) 2_645 . ?
O3 Li2 Y 147.5(2) . 2_645 ?
C3 Li2 Y 57.4(4) 2_645 2_645 ?
C3 Li2 Y 54.5(4) . 2_645 ?
C1 Li2 Y 53.2(3) 2_645 2_645 ?
Y Li2 Y 65.0(4) . 2_645 ?
O3 Li2 H3B 111.0 . . ?
C3 Li2 H3B 117.4 2_645 . ?
C3 Li2 H3B 20.6 . . ?
C1 Li2 H3B 84.5 2_645 . ?
Y Li2 H3B 74.4 . . ?
Y Li2 H3B 70.4 2_645 . ?
C9 O1 C6 105.7(6) . . ?
C9 O1 Li1 127.0(5) . . ?
C6 O1 Li1 125.9(6) . . ?
C10 O2 C12 116.7(6) . . ?
C10 O2 Li1 120.0(5) . . ?
C12 O2 Li1 114.2(6) . . ?
C14 O3 C14 106.1(10) 2_645 . ?
C14 O3 Li2 126.9(5) 2_645 . ?
C14 O3 Li2 126.9(5) . . ?
Y C1 H1A 109.5 . . ?
Y C1 H1B 109.5 . . ?
H1A C1 H1B 109.5 . . ?
Y C1 H1C 109.5 . . ?
H1A C1 H1C 109.5 . . ?
H1B C1 H1C 109.5 . . ?
Y C2 Y 78.3(3) 2_645 . ?
Y C2 H2A 86.0 2_645 . ?
Y C2 H2A 126.0 . . ?
Y C2 H2B 89.6 2_645 . ?
Y C2 H2B 121.6 . . ?
H2A C2 H2B 109.5 . . ?
Y C2 H2C 148.5 2_645 . ?
Y C2 H2C 70.4 . . ?
H2A C2 H2C 109.5 . . ?
H2B C2 H2C 109.5 . . ?
Li2 C3 Y 78.1(3) . 2_645 ?
Li2 C3 Y 75.8(3) . . ?
Y C3 Y 78.27(15) 2_645 . ?
Li2 C3 H3A 124.2 . . ?
Y C3 H3A 73.9 2_645 . ?
Y C3 H3A 140.1 . . ?
Y C3 H3B 104.8 2_645 . ?
Y C3 H3B 104.8 . . ?
H3A C3 H3B 109.5 . . ?
Li2 C3 H3C 122.2 . . ?
Y C3 H3C 141.5 2_645 . ?
Y C3 H3C 76.5 . . ?
H3A C3 H3C 109.5 . . ?
H3B C3 H3C 109.5 . . ?
Y C4 H4A 109.5 . . ?
Y C4 H4B 109.5 . . ?
H4A C4 H4B 109.5 . . ?
Y C4 H4C 109.5 . . ?
H4A C4 H4C 109.5 . . ?
H4B C4 H4C 109.5 . . ?
Y C5 H5A 109.5 . . ?
Y C5 H5B 109.5 . . ?
H5A C5 H5B 109.5 . . ?
Y C5 H5C 109.5 . . ?
H5A C5 H5C 109.5 . . ?
H5B C5 H5C 109.5 . . ?
O1 C6 C7 110.1(8) . . ?
O1 C6 H6A 109.6 . . ?
C7 C6 H6A 109.6 . . ?
O1 C6 H6B 109.6 . . ?
C7 C6 H6B 109.6 . . ?
H6A C6 H6B 108.2 . . ?
C8 C7 C6 103.4(8) . . ?
C8 C7 H7A 111.1 . . ?
C6 C7 H7A 111.1 . . ?
C8 C7 H7B 111.1 . . ?
C6 C7 H7B 111.1 . . ?
H7A C7 H7B 109.0 . . ?
C7 C8 C9 104.9(10) . . ?
C7 C8 H8A 110.8 . . ?
C9 C8 H8A 110.8 . . ?
C7 C8 H8B 110.8 . . ?
C9 C8 H8B 110.8 . . ?
H8A C8 H8B 108.8 . . ?
O1 C9 C8 108.7(7) . . ?
O1 C9 H9A 110.0 . . ?
C8 C9 H9A 110.0 . . ?
O1 C9 H9B 110.0 . . ?
C8 C9 H9B 110.0 . . ?
H9A C9 H9B 108.3 . . ?
O2 C10 C11 117.6(6) . . ?
O2 C10 H10A 107.9 . . ?
C11 C10 H10A 107.9 . . ?
O2 C10 H10B 107.9 . . ?
C11 C10 H10B 107.9 . . ?
H10A C10 H10B 107.2 . . ?
C10 C11 H11A 109.5 . . ?
C10 C11 H11B 109.5 . . ?
H11A C11 H11B 109.5 . . ?
C10 C11 H11C 109.5 . . ?
H11A C11 H11C 109.5 . . ?
H11B C11 H11C 109.5 . . ?
C13 C12 O2 126.5(13) . . ?
C13 C12 H12A 105.7 . . ?
O2 C12 H12A 105.7 . . ?
C13 C12 H12B 105.7 . . ?
O2 C12 H12B 105.7 . . ?
H12A C12 H12B 106.1 . . ?
C12 C13 H13A 109.5 . . ?
C12 C13 H13B 109.5 . . ?
H13A C13 H13B 109.5 . . ?
C12 C13 H13C 109.5 . . ?
H13A C13 H13C 109.5 . . ?
H13B C13 H13C 109.5 . . ?
O3 C14 C15 107.2(13) . . ?
O3 C14 H14A 110.3 . . ?
C15 C14 H14A 110.3 . . ?
O3 C14 H14B 110.3 . . ?
C15 C14 H14B 110.3 . . ?
H14A C14 H14B 108.5 . . ?
C15 C15 C14 108.4(12) 2_645 . ?
C15 C15 H15A 110.0 2_645 . ?
C14 C15 H15A 110.0 . . ?
C15 C15 H15B 110.0 2_645 . ?
C14 C15 H15B 110.0 . . ?
H15A C15 H15B 108.4 . . ?

loop_
_geom_bond_atom_site_label_1
_geom_bond_atom_site_label_2
_geom_bond_distance
_geom_bond_site_symmetry_2
_geom_bond_publ_flag
Y C5 2.415(6) . ?
Y C4 2.514(6) . ?
Y C1 2.571(7) . ?
Y C3 2.580(5) 2_645 ?
Y C2 2.638(8) . ?
Y C3 2.696(6) . ?
Y Li1 3.065(10) . ?
Y Li2 3.102(18) . ?
Y Y 3.3314(9) 2_645 ?
Y H2C 2.4863 . ?
Li1 O2 1.952(11) . ?
Li1 O1 2.037(11) . ?
Li2 O3 2.07(2) . ?
Li2 C3 2.334(15) 2_645 ?
Li2 C3 2.334(15) . ?
Li2 C1 2.522(7) 2_645 ?
Li2 Y 3.102(18) 2_645 ?
Li2 H3B 1.6488 . ?
O1 C9 1.407(8) . ?
O1 C6 1.449(9) . ?
O2 C10 1.446(8) . ?
O2 C12 1.475(11) . ?
O3 C14 1.415(9) 2_645 ?
O3 C14 1.415(9) . ?
C1 H1A 0.9800 . ?
C1 H1B 0.9800 . ?
C1 H1C 0.9800 . ?
C2 Y 2.638(8) 2_645 ?
C2 H2A 0.9800 . ?
C2 H2B 0.9800 . ?
C2 H2C 0.9800 . ?
C3 Y 2.580(5) 2_645 ?
C3 H3A 0.9800 . ?
C3 H3B 0.9800 . ?
C3 H3C 0.9800 . ?
C4 H4A 0.9800 . ?
C4 H4B 0.9800 . ?
C4 H4C 0.9800 . ?
C5 H5A 0.9800 . ?
C5 H5B 0.9800 . ?
C5 H5C 0.9800 . ?
C6 C7 1.497(14) . ?
C6 H6A 0.9900 . ?
C6 H6B 0.9900 . ?
C7 C8 1.472(15) . ?
C7 H7A 0.9900 . ?
C7 H7B 0.9900 . ?
C8 C9 1.492(13) . ?
C8 H8A 0.9900 . ?
C8 H8B 0.9900 . ?
C9 H9A 0.9900 . ?
C9 H9B 0.9900 . ?
C10 C11 1.471(11) . ?
C10 H10A 0.9900 . ?
C10 H10B 0.9900 . ?
C11 H11A 0.9800 . ?
C11 H11B 0.9800 . ?
C11 H11C 0.9800 . ?
C12 C13 1.297(14) . ?
C12 H12A 0.9900 . ?
C12 H12B 0.9900 . ?
C13 H13A 0.9800 . ?
C13 H13B 0.9800 . ?
C13 H13C 0.9800 . ?
C14 C15 1.51(2) . ?
C14 H14A 0.9900 . ?
C14 H14B 0.9900 . ?
C15 C15 1.27(5) 2_645 ?
C15 H15A 0.9900 . ?
C15 H15B 0.9900 . ?

loop_
_geom_torsion_atom_site_label_1
_geom_torsion_atom_site_label_2
_geom_torsion_atom_site_label_3
_geom_torsion_atom_site_label_4
_geom_torsion
_geom_torsion_site_symmetry_1
_geom_torsion_site_symmetry_2
_geom_torsion_site_symmetry_3
_geom_torsion_site_symmetry_4
_geom_torsion_publ_flag
C5 Y Li1 O2 -78.7(7) . . . . ?
C4 Y Li1 O2 88.2(8) . . . . ?
C1 Y Li1 O2 6.0(8) . . . . ?
C3 Y Li1 O2 107.1(7) 2_645 . . . ?
C2 Y Li1 O2 -174.4(7) . . . . ?
C3 Y Li1 O2 -99.7(7) . . . . ?
Li2 Y Li1 O2 4.7(16) . . . . ?
Y Y Li1 O2 -174.1(5) 2_645 . . . ?
C5 Y Li1 O1 95.9(6) . . . . ?
C4 Y Li1 O1 -97.3(6) . . . . ?
C1 Y Li1 O1 -179.4(4) . . . . ?
C3 Y Li1 O1 -78.3(6) 2_645 . . . ?
C2 Y Li1 O1 0.2(5) . . . . ?
C3 Y Li1 O1 74.9(6) . . . . ?
Li2 Y Li1 O1 179.2(5) . . . . ?
Y Y Li1 O1 0.5(7) 2_645 . . . ?
C5 Y Li2 O3 73.4(3) . . . . ?
C4 Y Li2 O3 -70.7(3) . . . . ?
C1 Y Li2 O3 -0.6(2) . . . . ?
C3 Y Li2 O3 -113.4(3) 2_645 . . . ?
C2 Y Li2 O3 180.0 . . . . ?
C3 Y Li2 O3 117.5(2) . . . . ?
Li1 Y Li2 O3 1.0(9) . . . . ?
Y Y Li2 O3 180.000(1) 2_645 . . . ?
C5 Y Li2 C3 -173.2(3) . . . 2_645 ?
C4 Y Li2 C3 42.7(5) . . . 2_645 ?
C1 Y Li2 C3 112.8(3) . . . 2_645 ?
C2 Y Li2 C3 -66.6(3) . . . 2_645 ?
C3 Y Li2 C3 -129.1(4) . . . 2_645 ?
Li1 Y Li2 C3 114.4(9) . . . 2_645 ?
Y Y Li2 C3 -66.6(3) 2_645 . . 2_645 ?
C5 Y Li2 C3 -44.1(4) . . . . ?
C4 Y Li2 C3 171.8(3) . . . . ?
C1 Y Li2 C3 -118.1(3) . . . . ?
C3 Y Li2 C3 129.1(4) 2_645 . . . ?
C2 Y Li2 C3 62.5(2) . . . . ?
Li1 Y Li2 C3 -116.5(9) . . . . ?
Y Y Li2 C3 62.5(2) 2_645 . . . ?
C5 Y Li2 C1 -106.1(3) . . . 2_645 ?
C4 Y Li2 C1 109.8(3) . . . 2_645 ?
C1 Y Li2 C1 179.949(19) . . . 2_645 ?
C3 Y Li2 C1 67.1(3) 2_645 . . 2_645 ?
C2 Y Li2 C1 0.50(18) . . . 2_645 ?
C3 Y Li2 C1 -62.0(3) . . . 2_645 ?
Li1 Y Li2 C1 -178.5(9) . . . 2_645 ?
Y Y Li2 C1 0.50(18) 2_645 . . 2_645 ?
C5 Y Li2 Y -106.6(3) . . . 2_645 ?
C4 Y Li2 Y 109.3(3) . . . 2_645 ?
C1 Y Li2 Y 179.4(2) . . . 2_645 ?
C3 Y Li2 Y 66.6(3) 2_645 . . 2_645 ?
C2 Y Li2 Y 0.0 . . . 2_645 ?
C3 Y Li2 Y -62.5(2) . . . 2_645 ?
Li1 Y Li2 Y -179.0(9) . . . 2_645 ?
O2 Li1 O1 C9 -93.5(7) . . . . ?
Y Li1 O1 C9 90.3(7) . . . . ?
O2 Li1 O1 C6 102.1(7) . . . . ?
Y Li1 O1 C6 -74.1(7) . . . . ?
O1 Li1 O2 C10 -171.5(6) . . . . ?
Y Li1 O2 C10 3.7(11) . . . . ?
O1 Li1 O2 C12 -25.6(10) . . . . ?
Y Li1 O2 C12 149.5(9) . . . . ?
C3 Li2 O3 C14 23.4(8) 2_645 . . 2_645 ?
C3 Li2 O3 C14 -156.6(8) . . . 2_645 ?
C1 Li2 O3 C14 -70.0(8) 2_645 . . 2_645 ?
Y Li2 O3 C14 110.4(7) . . . 2_645 ?
Y Li2 O3 C14 -69.6(7) 2_645 . . 2_645 ?
C3 Li2 O3 C14 -156.6(8) 2_645 . . . ?
C3 Li2 O3 C14 23.4(8) . . . . ?
C1 Li2 O3 C14 110.0(8) 2_645 . . . ?
Y Li2 O3 C14 -69.6(7) . . . . ?
Y Li2 O3 C14 110.4(7) 2_645 . . . ?
C5 Y C2 Y 132.65(16) . . . 2_645 ?
C4 Y C2 Y -135.47(14) . . . 2_645 ?
C1 Y C2 Y -1.3(5) . . . 2_645 ?
C3 Y C2 Y -42.62(12) 2_645 . . 2_645 ?
C3 Y C2 Y 40.56(12) . . . 2_645 ?
Li1 Y C2 Y 179.8(2) . . . 2_645 ?
Li2 Y C2 Y 0.0 . . . 2_645 ?
O3 Li2 C3 Y 138.79(10) . . . 2_645 ?
C3 Li2 C3 Y -41.21(10) 2_645 . . 2_645 ?
C1 Li2 C3 Y 47.8(3) 2_645 . . 2_645 ?
Y Li2 C3 Y -80.74(17) . . . 2_645 ?
O3 Li2 C3 Y -140.47(10) . . . . ?
C3 Li2 C3 Y 39.53(10) 2_645 . . . ?
C1 Li2 C3 Y 128.6(4) 2_645 . . . ?
Y Li2 C3 Y 80.74(17) 2_645 . . . ?
C5 Y C3 Li2 147.7(3) . . . . ?
C1 Y C3 Li2 44.5(3) . . . . ?
C3 Y C3 Li2 -35.2(3) 2_645 . . . ?
C2 Y C3 Li2 -122.2(3) . . . . ?
Li1 Y C3 Li2 163.0(4) . . . . ?
Y Y C3 Li2 -80.5(3) 2_645 . . . ?
C5 Y C3 Y -131.78(19) . . . 2_645 ?
C1 Y C3 Y 125.06(19) . . . 2_645 ?
C3 Y C3 Y 45.3(2) 2_645 . . 2_645 ?
C2 Y C3 Y -41.67(13) . . . 2_645 ?
Li1 Y C3 Y -116.5(3) . . . 2_645 ?
Li2 Y C3 Y 80.5(3) . . . 2_645 ?
C9 O1 C6 C7 -5.3(10) . . . . ?
Li1 O1 C6 C7 161.8(8) . . . . ?
O1 C6 C7 C8 -11.6(14) . . . . ?
C6 C7 C8 C9 23.0(14) . . . . ?
C6 O1 C9 C8 20.3(10) . . . . ?
Li1 O1 C9 C8 -146.6(9) . . . . ?
C7 C8 C9 O1 -28.0(13) . . . . ?
C12 O2 C10 C11 179.9(11) . . . . ?
Li1 O2 C10 C11 -35.0(12) . . . . ?
C10 O2 C12 C13 -64.1(18) . . . . ?
Li1 O2 C12 C13 148.9(12) . . . . ?
C14 O3 C14 C15 -5(2) 2_645 . . . ?
Li2 O3 C14 C15 175(2) . . . . ?
O3 C14 C15 C15 14(7) . . . 2_645 ?
